data_4349313
loop_
_publ_author_name
'Goettel, James T.'
'Gerken, Michael'

_publ_section_title
;
 Synthesis and Characterization of Adducts between SF<sub>4</sub> and
 Oxygen Bases: Examples of O&#x00B7;&#x00B7;&#x00B7;S(IV) Chalcogen
 Bonding.
;
_journal_issue 23
_journal_name_full 'Inorganic chemistry'
_journal_page_first 12441
_journal_page_last 12450
_journal_paper_doi 10.1021/acs.inorgchem.6b02373
_journal_volume 55
_journal_year 2016
_chemical_formula_sum 'C4 H10 F4 O2 S'
_chemical_formula_weight 198.18
_space_group_IT_number 57
_space_group_name_Hall '-P 2c 2b'
_space_group_name_H-M_alt 'P b c m'
_symmetry_cell_setting orthorhombic
_symmetry_space_group_name_H-M 'P b c m'
_atom_sites_solution_hydrogens geom
_atom_sites_solution_primary direct
_atom_sites_solution_secondary difmap
_audit_creation_method SHELXL-97
_cell_angle_alpha 90.00
_cell_angle_beta 90.00
_cell_angle_gamma 90.00
_cell_formula_units_Z 4
_cell_length_a 4.6402(12)
_cell_length_b 13.168(3)
_cell_length_c 13.503(3)
_cell_measurement_reflns_used 4981
_cell_measurement_temperature 128(2)
_cell_measurement_theta_max 27.55
_cell_measurement_theta_min 3.02
_cell_volume 825.1(3)
_computing_cell_refinement 'APEX2 (Bruker, 2006)'
_computing_data_collection 'APEX2 (Bruker, 2006)'
_computing_data_reduction 'SAINT-Plus (Bruker, 2006)'
_computing_structure_refinement 'SHELXL-97 (Sheldrick, 2008)'
_computing_structure_solution 'SHELXS-97 (Sheldrick, 2008)'
_diffrn_ambient_temperature 128(2)
_diffrn_measured_fraction_theta_full 1.000
_diffrn_measured_fraction_theta_max 1.000
_diffrn_measurement_device_type 'Bruker Smart Apex II'
_diffrn_radiation_monochromator graphite
_diffrn_radiation_source 'fine-focus sealed tube'
_diffrn_radiation_type MoK\a
_diffrn_radiation_wavelength 0.71073
_diffrn_reflns_av_R_equivalents 0.0190
_diffrn_reflns_av_sigmaI/netI 0.0106
_diffrn_reflns_limit_h_max 6
_diffrn_reflns_limit_h_min -6
_diffrn_reflns_limit_k_max 17
_diffrn_reflns_limit_k_min -16
_diffrn_reflns_limit_l_max 17
_diffrn_reflns_limit_l_min -17
_diffrn_reflns_number 8490
_diffrn_reflns_theta_full 27.56
_diffrn_reflns_theta_max 27.56
_diffrn_reflns_theta_min 3.02
_exptl_absorpt_coefficient_mu 0.415
_exptl_absorpt_correction_T_max 0.7345
_exptl_absorpt_correction_T_min 0.6413
_exptl_absorpt_correction_type multi-scan
_exptl_absorpt_process_details
; 
SADABS (Sheldrick, 2004)
;
_exptl_crystal_colour colourless
_exptl_crystal_density_diffrn 1.595
_exptl_crystal_density_method 'not measured'
_exptl_crystal_description needle
_exptl_crystal_F_000 408
_exptl_crystal_size_max 0.67
_exptl_crystal_size_mid 0.20
_exptl_crystal_size_min 0.15
_refine_diff_density_max 0.296
_refine_diff_density_min -0.319
_refine_diff_density_rms 0.037
_refine_ls_extinction_method none
_refine_ls_goodness_of_fit_ref 1.127
_refine_ls_hydrogen_treatment constr
_refine_ls_matrix_type full
_refine_ls_number_parameters 56
_refine_ls_number_reflns 991
_refine_ls_number_restraints 0
_refine_ls_restrained_S_all 1.127
_refine_ls_R_factor_all 0.0228
_refine_ls_R_factor_gt 0.0197
_refine_ls_shift/su_max 0.000
_refine_ls_shift/su_mean 0.000
_refine_ls_structure_factor_coef Fsqd
_refine_ls_weighting_details 'calc w=1/[\s^2^(Fo^2^)+(0.0282P)^2^+0.2046P] where P=(Fo^2^+2Fc^2^)/3'
_refine_ls_weighting_scheme calc
_refine_ls_wR_factor_gt 0.0549
_refine_ls_wR_factor_ref 0.0575
_reflns_number_gt 903
_reflns_number_total 991
_reflns_threshold_expression >2sigma(I)
_cod_data_source_file ic6b02373_si_002.cif
_cod_data_source_block mg13024_0m
_cod_original_cell_volume 825.1(4)
_cod_original_sg_symbol_H-M Pbcm
_cod_database_code 4349313

loop_
_symmetry_equiv_pos_as_xyz
'x, y, z'
'-x, -y, z+1/2'
'-x, y+1/2, -z+1/2'
'x, -y+1/2, -z'
'-x, -y, -z'
'x, y, -z-1/2'
'x, -y-1/2, z-1/2'
'-x, y-1/2, z'

loop_
_atom_site_label
_atom_site_type_symbol
_atom_site_fract_x
_atom_site_fract_y
_atom_site_fract_z
_atom_site_U_iso_or_equiv
_atom_site_adp_type
_atom_site_occupancy
_atom_site_symmetry_multiplicity
_atom_site_calc_flag
_atom_site_refinement_flags
S1 S 0.42781(7) 0.21072(3) 0.2500 0.02073(11) Uani 1 2 d S
F1 F 0.57754(13) 0.15562(5) 0.16284(5) 0.02959(17) Uani 1 1 d .
F2 F 0.7023(2) 0.29157(7) 0.2500 0.0316(2) Uani 1 2 d S
F3 F 0.1887(2) 0.11557(7) 0.2500 0.0346(2) Uani 1 2 d S
C1 C 0.2659(3) 0.42990(8) 0.39211(9) 0.0328(3) Uani 1 1 d .
H1A H 0.0882 0.4449 0.3558 0.049 Uiso 1 1 calc R
H1B H 0.4325 0.4431 0.3494 0.049 Uiso 1 1 calc R
H1C H 0.2770 0.4732 0.4510 0.049 Uiso 1 1 calc R
O1 O 0.26612(15) 0.32629(5) 0.42135(5) 0.02476(18) Uani 1 1 d .
C2 C 0.0308(2) 0.30510(8) 0.48624(7) 0.0244(2) Uani 1 1 d .
H2A H -0.1530 0.3225 0.4531 0.029 Uiso 1 1 calc R
H2B H 0.0478 0.3471 0.5468 0.029 Uiso 1 1 calc R

loop_
_atom_site_aniso_label
_atom_site_aniso_U_11
_atom_site_aniso_U_22
_atom_site_aniso_U_33
_atom_site_aniso_U_23
_atom_site_aniso_U_13
_atom_site_aniso_U_12
S1 0.02080(18) 0.02178(18) 0.01962(18) 0.000 0.000 0.00315(12)
F1 0.0319(3) 0.0295(3) 0.0274(3) -0.0054(3) 0.0061(3) 0.0066(2)
F2 0.0303(5) 0.0298(5) 0.0346(5) 0.000 0.000 -0.0044(4)
F3 0.0296(5) 0.0349(5) 0.0393(5) 0.000 0.000 -0.0073(4)
C1 0.0423(7) 0.0243(5) 0.0318(6) 0.0025(4) 0.0042(5) 0.0037(5)
O1 0.0282(4) 0.0226(4) 0.0234(4) 0.0019(3) 0.0049(3) 0.0030(3)
C2 0.0208(5) 0.0307(5) 0.0217(5) -0.0015(4) 0.0006(4) 0.0038(4)

loop_
_atom_type_symbol
_atom_type_description
_atom_type_scat_dispersion_real
_atom_type_scat_dispersion_imag
_atom_type_scat_source
C C 0.0033 0.0016 'International Tables Vol C Tables 4.2.6.8 and 6.1.1.4'
H H 0.0000 0.0000 'International Tables Vol C Tables 4.2.6.8 and 6.1.1.4'
O O 0.0106 0.0060 'International Tables Vol C Tables 4.2.6.8 and 6.1.1.4'
F F 0.0171 0.0103 'International Tables Vol C Tables 4.2.6.8 and 6.1.1.4'
S S 0.1246 0.1234 'International Tables Vol C Tables 4.2.6.8 and 6.1.1.4'

loop_
_geom_angle_atom_site_label_1
_geom_angle_atom_site_label_2
_geom_angle_atom_site_label_3
_geom_angle
_geom_angle_site_symmetry_1
_geom_angle_site_symmetry_3
F1 S1 F1 99.03(5) . 6_556
F1 S1 F2 87.49(4) . .
F1 S1 F2 87.49(4) 6_556 .
F1 S1 F3 86.94(4) . .
F1 S1 F3 86.94(4) 6_556 .
F2 S1 F3 171.41(5) . .
F1 S1 O1 168.37(3) . .
F1 S1 O1 75.69(3) 6_556 .
F2 S1 O1 81.98(3) . .
F3 S1 O1 102.93(3) . .
F1 S1 O1 75.69(3) . 6_556
F1 S1 O1 168.37(3) 6_556 6_556
F2 S1 O1 81.98(3) . 6_556
F3 S1 O1 102.93(3) . 6_556
O1 S1 O1 107.49(4) . 6_556
C1 O1 C2 110.98(8) . .
C1 O1 S1 106.59(6) . .
C2 O1 S1 126.25(6) . .
O1 C2 C2 109.98(7) . 4_556

loop_
_geom_bond_atom_site_label_1
_geom_bond_atom_site_label_2
_geom_bond_distance
_geom_bond_site_symmetry_2
S1 F1 1.5473(7) .
S1 F1 1.5474(7) 6_556
S1 F2 1.6602(10) .
S1 F3 1.6736(10) .
S1 O1 2.8692(9) .
S1 O1 2.8692(9) 6_556
C1 O1 1.4203(13) .
O1 C2 1.4275(12) .
C2 C2 1.498(2) 4_556
